data_1549809
loop_
_publ_author_name
'Tao, Xin'
'Daniliuc, Constantin G.'
'Knitsch, Robert'
'Hansen, Michael Ryan'
'Eckert, Hellmut'
'L\"ubbesmeyer, Maximilian'
'Studer, Armido'
'Kehr, Gerald'
'Erker, Gerhard'

_publ_section_title
;
 The special role of B(C<sub>6</sub>F<sub>5</sub>)<sub>3</sub> in the
 single electron reduction of quinones by radicals.
;
_journal_issue 41
_journal_name_full 'Chemical science'
_journal_page_first 8011
_journal_page_last 8018
_journal_paper_doi 10.1039/c8sc03005g
_journal_volume 9
_journal_year 2018
_chemical_formula_sum 'C72 H29 B2 Cl6 F30 O2'
_chemical_formula_weight 1730.27
_space_group_crystal_system triclinic
_space_group_IT_number 2
_space_group_name_Hall '-P 1'
_space_group_name_H-M_alt 'P -1'
_symmetry_space_group_name_Hall '-P 1'
_symmetry_space_group_name_H-M 'P -1'
_atom_sites_solution_hydrogens geom
_audit_update_record
;
2018-02-08 deposited with the CCDC.
2018-08-20 downloaded from the CCDC.
;
_cell_angle_alpha 90.820(3)
_cell_angle_beta 97.535(3)
_cell_angle_gamma 103.218(3)
_cell_formula_units_Z 2
_cell_length_a 12.3256(7)
_cell_length_b 16.7558(9)
_cell_length_c 17.1303(9)
_cell_measurement_reflns_used 9938
_cell_measurement_temperature 100.(2)
_cell_measurement_theta_max 66.5478
_cell_measurement_theta_min 3.6739
_cell_volume 3410.8(3)
_computing_cell_refinement 'SAINT V8.37A (Bruker AXS Inc., 2015)'
_computing_data_collection 'APEX3 v2016.1-0 (Bruker AXS Inc., 2016)'
_computing_data_reduction 'SAINT V8.37A (Bruker AXS Inc., 2015)'
_computing_molecular_graphics 'APEX3 v2016.1-0 (Bruker AXS Inc., 2016)'
_computing_publication_material 'APEX3 v2016.1-0 (Bruker AXS Inc., 2016)'
_computing_structure_refinement 'SHELXL-2014/7 (Sheldrick, 2014)'
_computing_structure_solution 'SHELXL-2014/7 (Sheldrick, 2014)'
_diffrn_ambient_temperature 100.(2)
_diffrn_detector_area_resol_mean 8.3333
_diffrn_measured_fraction_theta_full 0.993
_diffrn_measured_fraction_theta_max 0.993
_diffrn_measurement_device_type 'Kappa CCD APEXII'
_diffrn_measurement_method 'phi / omega scans'
_diffrn_radiation_monochromator graphite
_diffrn_radiation_type CuK\a
_diffrn_radiation_wavelength 1.54178
_diffrn_reflns_av_R_equivalents 0.0521
_diffrn_reflns_av_unetI/netI 0.0398
_diffrn_reflns_limit_h_max 14
_diffrn_reflns_limit_h_min -14
_diffrn_reflns_limit_k_max 19
_diffrn_reflns_limit_k_min -19
_diffrn_reflns_limit_l_max 20
_diffrn_reflns_limit_l_min -20
_diffrn_reflns_number 52928
_diffrn_reflns_theta_full 66.73
_diffrn_reflns_theta_max 66.73
_diffrn_reflns_theta_min 2.60
_diffrn_source 'fine-focus sealed tube'
_diffrn_source_type 'fine-focus sealed tube'
_exptl_absorpt_coefficient_mu 3.493
_exptl_absorpt_correction_T_max 0.68
_exptl_absorpt_correction_T_min 0.56
_exptl_absorpt_correction_type multi-scan
_exptl_absorpt_process_details
;
Bruker AXS (2014). SADABS, Version 2014/5, Bruker AXS Inc., Madison, Wisconsin,
USA.
;
_exptl_crystal_colour 'dark orange'
_exptl_crystal_density_diffrn 1.685
_exptl_crystal_density_method 'not measured'
_exptl_crystal_description prism
_exptl_crystal_F_000 1718
_exptl_crystal_size_max 0.250
_exptl_crystal_size_mid 0.200
_exptl_crystal_size_min 0.120
_refine_diff_density_max 0.274
_refine_diff_density_min -0.435
_refine_ls_extinction_method none
_refine_ls_goodness_of_fit_ref 1.052
_refine_ls_hydrogen_treatment constr
_refine_ls_matrix_type full
_refine_ls_number_parameters 1056
_refine_ls_number_reflns 12023
_refine_ls_number_restraints 98
_refine_ls_restrained_S_all 1.054
_refine_ls_R_factor_all 0.0496
_refine_ls_R_factor_gt 0.0372
_refine_ls_shift/su_max 0.001
_refine_ls_shift/su_mean 0.000
_refine_ls_structure_factor_coef Fsqd
_refine_ls_weighting_details 'w=1/[\s^2^(Fo^2^)+(0.0434P)^2^+1.1583P] where P=(Fo^2^+2Fc^2^)/3'
_refine_ls_weighting_scheme calc
_refine_ls_wR_factor_gt 0.0885
_refine_ls_wR_factor_ref 0.0943
_reflns_number_gt 9693
_reflns_number_total 12023
_reflns_threshold_expression 'I > 2\s(I)'
_cod_data_source_file c8sc03005g2.cif
_cod_data_source_block erk8933
_cod_depositor_comments 'Adding full bibliography for 1549806--1549816.cif.'
_cod_database_code 1549809

loop_
_space_group_symop_operation_xyz
'x, y, z'
'-x, -y, -z'

loop_
_atom_site_type_symbol
_atom_site_label
_atom_site_fract_x
_atom_site_fract_y
_atom_site_fract_z
_atom_site_U_iso_or_equiv
_atom_site_adp_type
_atom_site_calc_flag
_atom_site_refinement_flags_adp
_atom_site_refinement_flags_occupancy
_atom_site_refinement_flags_posn
_atom_site_occupancy
_atom_site_disorder_assembly
_atom_site_disorder_group
B B1 0.4402(2) 0.52108(14) 0.73263(13) 0.0169(5) Uani d . . . 1.0 . .
C C1 0.05682(17) 0.72274(13) 0.79807(12) 0.0192(4) Uani d . . . 1.0 . .
O O1 0.38318(12) 0.59048(8) 0.74748(8) 0.0178(3) Uani d . . . 1.0 . .
B B2 0.5875(2) 0.99089(14) 0.77152(13) 0.0172(5) Uani d . . . 1.0 . .
O O2 0.51620(12) 0.91981(8) 0.71752(8) 0.0172(3) Uani d . . . 1.0 . .
C C11 0.02030(17) 0.64563(13) 0.83530(12) 0.0192(4) Uani d . . . 1.0 . .
C C12 0.07035(18) 0.57892(13) 0.82528(13) 0.0211(5) Uani d . . . 1.0 . .
H H12 0.1304 0.5844 0.7947 0.025 Uiso calc U . R 1.0 . .
C C13 0.03184(19) 0.50577(13) 0.85993(13) 0.0238(5) Uani d . . . 1.0 . .
H H13 0.0665 0.4613 0.854 0.029 Uiso calc U . R 1.0 . .
C C14 -0.0573(2) 0.49702(14) 0.90344(13) 0.0257(5) Uani d . . . 1.0 . .
H H14 -0.0843 0.4461 0.9261 0.031 Uiso calc U . R 1.0 . .
C C15 -0.10724(19) 0.56201(14) 0.91415(13) 0.0245(5) Uani d . . . 1.0 . .
H H15 -0.1681 0.5556 0.9441 0.029 Uiso calc U . R 1.0 . .
C C16 -0.06813(18) 0.63596(13) 0.88122(12) 0.0210(4) Uani d . . . 1.0 . .
H H16 -0.1012 0.6808 0.8896 0.025 Uiso calc U . R 1.0 . .
C C21 0.05182(17) 0.79870(13) 0.83770(13) 0.0201(4) Uani d . . . 1.0 . .
C C22 0.07789(18) 0.80957(14) 0.92026(13) 0.0236(5) Uani d . . . 1.0 . .
H H22 0.0942 0.7656 0.9505 0.028 Uiso calc U . R 1.0 . .
C C23 0.0799(2) 0.88372(15) 0.95753(14) 0.0297(5) Uani d . . . 1.0 . .
H H23 0.0998 0.8913 1.0131 0.036 Uiso calc U . R 1.0 . .
C C24 0.0528(2) 0.94708(14) 0.91352(15) 0.0319(6) Uani d . . . 1.0 . .
H H24 0.0538 0.9979 0.9392 0.038 Uiso calc U . R 1.0 . .
C C25 0.0242(2) 0.93685(14) 0.83240(15) 0.0303(5) Uani d . . . 1.0 . .
H H25 0.005 0.9804 0.8028 0.036 Uiso calc U . R 1.0 . .
C C26 0.02352(18) 0.86368(13) 0.79475(14) 0.0236(5) Uani d . . . 1.0 . .
H H26 0.0037 0.8569 0.7392 0.028 Uiso calc U . R 1.0 . .
C C31 0.09500(18) 0.72437(13) 0.72225(12) 0.0203(4) Uani d . . . 1.0 . .
C C32 0.16637(18) 0.79618(14) 0.69869(13) 0.0229(5) Uani d . . . 1.0 . .
H H32 0.1915 0.8428 0.7342 0.027 Uiso calc U . R 1.0 . .
C C33 0.1997(2) 0.79932(15) 0.62515(14) 0.0278(5) Uani d . . . 1.0 . .
H H33 0.2466 0.8481 0.6097 0.033 Uiso calc U . R 1.0 . .
C C34 0.1645(2) 0.73108(16) 0.57344(14) 0.0328(6) Uani d . . . 1.0 . .
H H34 0.1878 0.7335 0.5227 0.039 Uiso calc U . R 1.0 . .
C C35 0.0958(2) 0.65934(15) 0.59481(13) 0.0291(5) Uani d . . . 1.0 . .
H H35 0.0728 0.6129 0.5589 0.035 Uiso calc U . R 1.0 . .
C C36 0.06078(19) 0.65553(14) 0.66836(13) 0.0245(5) Uani d . . . 1.0 . .
H H36 0.0135 0.6064 0.6829 0.029 Uiso calc U . R 1.0 . .
C C41 0.40410(16) 0.66844(12) 0.73427(12) 0.0152(4) Uani d . . . 1.0 . .
C C42 0.43051(17) 0.70228(12) 0.66090(12) 0.0163(4) Uani d . . . 1.0 . .
C C43 0.41667(18) 0.65287(13) 0.59126(12) 0.0196(4) Uani d . . . 1.0 . .
H H43 0.3885 0.5952 0.5924 0.024 Uiso calc U . R 1.0 . .
C C44 0.44335(19) 0.68701(13) 0.52197(12) 0.0227(5) Uani d . . . 1.0 . .
H H44 0.432 0.6531 0.4753 0.027 Uiso calc U . R 1.0 . .
C C45 0.4874(2) 0.77180(14) 0.51975(13) 0.0247(5) Uani d . . . 1.0 . .
H H45 0.5089 0.7948 0.4722 0.03 Uiso calc U . R 1.0 . .
C C46 0.49938(18) 0.82162(13) 0.58642(12) 0.0201(4) Uani d . . . 1.0 . .
H H46 0.5289 0.879 0.5844 0.024 Uiso calc U . R 1.0 . .
C C47 0.46859(17) 0.78872(12) 0.65750(12) 0.0161(4) Uani d . . . 1.0 . .
C C48 0.47284(16) 0.84223(12) 0.72501(11) 0.0150(4) Uani d . . . 1.0 . .
C C49 0.42403(17) 0.80923(12) 0.79195(11) 0.0158(4) Uani d . . . 1.0 . .
C C50 0.40219(17) 0.85918(12) 0.85256(12) 0.0168(4) Uani d . . . 1.0 . .
H H50 0.4195 0.9171 0.8488 0.02 Uiso calc U . R 1.0 . .
C C51 0.35648(18) 0.82528(13) 0.91661(12) 0.0195(4) Uani d . . . 1.0 . .
H H51 0.3414 0.8598 0.9563 0.023 Uiso calc U . R 1.0 . .
C C52 0.33188(18) 0.74023(13) 0.92389(12) 0.0195(4) Uani d . . . 1.0 . .
H H52 0.3028 0.7173 0.9694 0.023 Uiso calc U . R 1.0 . .
C C53 0.34972(17) 0.68965(13) 0.86538(12) 0.0175(4) Uani d . . . 1.0 . .
H H53 0.3328 0.6319 0.8707 0.021 Uiso calc U . R 1.0 . .
C C54 0.39286(16) 0.72257(12) 0.79764(11) 0.0151(4) Uani d . . . 1.0 . .
C C61 0.34879(18) 0.44657(12) 0.67868(11) 0.0173(4) Uani d . . . 1.0 . .
C C62 0.37527(18) 0.37101(13) 0.66925(12) 0.0203(4) Uani d . . . 1.0 . .
F F62 0.47903(11) 0.36219(7) 0.69958(7) 0.0250(3) Uani d . . . 1.0 . .
C C63 0.3032(2) 0.30311(13) 0.62997(13) 0.0261(5) Uani d . . . 1.0 . .
F F63 0.33519(13) 0.23218(8) 0.62302(8) 0.0375(3) Uani d . . . 1.0 . .
C C64 0.1968(2) 0.30848(14) 0.59795(13) 0.0291(5) Uani d . . . 1.0 . .
F F64 0.12433(14) 0.24325(9) 0.55989(9) 0.0459(4) Uani d . . . 1.0 . .
C C65 0.16532(19) 0.38177(15) 0.60553(13) 0.0281(5) Uani d . . . 1.0 . .
F F65 0.06181(12) 0.38774(10) 0.57470(9) 0.0431(4) Uani d . . . 1.0 . .
C C66 0.24097(19) 0.44845(13) 0.64574(12) 0.0219(5) Uani d . . . 1.0 . .
F F66 0.20145(11) 0.51711(8) 0.65052(8) 0.0299(3) Uani d . . . 1.0 . .
C C71 0.45836(17) 0.48211(12) 0.82025(12) 0.0167(4) Uani d . . . 1.0 . .
C C72 0.36515(17) 0.45715(12) 0.85971(12) 0.0175(4) Uani d . . . 1.0 . .
F F72 0.26430(10) 0.46986(8) 0.82832(7) 0.0233(3) Uani d . . . 1.0 . .
C C73 0.36727(18) 0.41767(12) 0.92946(12) 0.0194(4) Uani d . . . 1.0 . .
F F73 0.27307(11) 0.39372(8) 0.96330(7) 0.0276(3) Uani d . . . 1.0 . .
C C74 0.46685(19) 0.40289(12) 0.96549(12) 0.0204(5) Uani d . . . 1.0 . .
F F74 0.47006(12) 0.36548(8) 1.03406(7) 0.0295(3) Uani d . . . 1.0 . .
C C75 0.56246(18) 0.42787(12) 0.93041(12) 0.0194(4) Uani d . . . 1.0 . .
F F75 0.66162(10) 0.41560(7) 0.96543(7) 0.0252(3) Uani d . . . 1.0 . .
C C76 0.55598(17) 0.46501(12) 0.85886(12) 0.0169(4) Uani d . . . 1.0 . .
F F76 0.65306(10) 0.48316(7) 0.82686(7) 0.0222(3) Uani d . . . 1.0 . .
C C81 0.55679(17) 0.55663(12) 0.69564(12) 0.0166(4) Uani d . . . 1.0 . .
C C82 0.63713(18) 0.62278(12) 0.73340(12) 0.0179(4) Uani d . . . 1.0 . .
F F82 0.62282(10) 0.65118(7) 0.80496(7) 0.0212(3) Uani d . . . 1.0 . .
C C83 0.73110(17) 0.66350(12) 0.70267(12) 0.0192(4) Uani d . . . 1.0 . .
F F83 0.80525(10) 0.72729(7) 0.74241(7) 0.0250(3) Uani d . . . 1.0 . .
C C84 0.75033(18) 0.63773(13) 0.62981(13) 0.0208(4) Uani d . . . 1.0 . .
F F84 0.84010(11) 0.67702(8) 0.59802(8) 0.0292(3) Uani d . . . 1.0 . .
C C85 0.67615(18) 0.57090(13) 0.59089(12) 0.0201(4) Uani d . . . 1.0 . .
F F85 0.69584(11) 0.54331(8) 0.52122(7) 0.0286(3) Uani d . . . 1.0 . .
C C86 0.58205(17) 0.53233(12) 0.62359(12) 0.0180(4) Uani d . . . 1.0 . .
F F86 0.51288(10) 0.46964(7) 0.57877(7) 0.0230(3) Uani d . . . 1.0 . .
C C91 0.64257(17) 0.95433(12) 0.85194(12) 0.0172(4) Uani d . . . 1.0 . .
C C92 0.70181(17) 0.89361(12) 0.84570(12) 0.0182(4) Uani d . . . 1.0 . .
F F92 0.71771(11) 0.86845(7) 0.77367(7) 0.0241(3) Uani d . . . 1.0 . .
C C93 0.74666(18) 0.85579(13) 0.90915(13) 0.0210(4) Uani d . . . 1.0 . .
F F93 0.80258(11) 0.79713(8) 0.89895(8) 0.0282(3) Uani d . . . 1.0 . .
C C94 0.73509(19) 0.87992(14) 0.98443(13) 0.0237(5) Uani d . . . 1.0 . .
F F94 0.77961(12) 0.84500(9) 1.04724(8) 0.0344(3) Uani d . . . 1.0 . .
C C95 0.67851(19) 0.94011(13) 0.99434(12) 0.0222(5) Uani d . . . 1.0 . .
F F95 0.66702(12) 0.96447(9) 1.06751(7) 0.0310(3) Uani d . . . 1.0 . .
C C96 0.63332(17) 0.97508(12) 0.92910(12) 0.0186(4) Uani d . . . 1.0 . .
F F96 0.57432(11) 1.03091(7) 0.94465(7) 0.0233(3) Uani d . . . 1.0 . .
C C101 0.68309(17) 1.03483(12) 0.71713(12) 0.0171(4) Uani d . . . 1.0 . .
C C102 0.79860(19) 1.05992(12) 0.74046(12) 0.0204(4) Uani d . . . 1.0 . .
F F102 0.84377(10) 1.05227(7) 0.81603(7) 0.0248(3) Uani d . . . 1.0 . .
C C103 0.87532(18) 1.09399(13) 0.69126(14) 0.0235(5) Uani d . . . 1.0 . .
F F103 0.98620(11) 1.11462(8) 0.71800(8) 0.0319(3) Uani d . . . 1.0 . .
C C104 0.8374(2) 1.10612(13) 0.61397(14) 0.0260(5) Uani d . . . 1.0 . .
F F104 0.90998(12) 1.13909(9) 0.56499(9) 0.0381(3) Uani d . . . 1.0 . .
C C105 0.7240(2) 1.08443(14) 0.58802(13) 0.0246(5) Uani d . . . 1.0 . .
F F105 0.68528(12) 1.09692(9) 0.51305(8) 0.0366(3) Uani d . . . 1.0 . .
C C106 0.65037(18) 1.05095(13) 0.63920(13) 0.0207(4) Uani d . . . 1.0 . .
F F106 0.53949(10) 1.03437(8) 0.60987(7) 0.0245(3) Uani d . . . 1.0 . .
C C111 0.51293(18) 1.05848(12) 0.78481(12) 0.0176(4) Uani d . . . 1.0 . .
C C112 0.56767(18) 1.13471(13) 0.82107(12) 0.0212(4) Uani d . . . 1.0 . .
F F112 0.67805(10) 1.14848(7) 0.84965(8) 0.0265(3) Uani d . . . 1.0 . .
C C113 0.5159(2) 1.19832(13) 0.83070(13) 0.0252(5) Uani d . . . 1.0 . .
F F113 0.57525(13) 1.27011(8) 0.86639(9) 0.0385(4) Uani d . . . 1.0 . .
C C114 0.4035(2) 1.18772(13) 0.80387(13) 0.0260(5) Uani d . . . 1.0 . .
F F114 0.35061(13) 1.24855(8) 0.81362(9) 0.0364(3) Uani d . . . 1.0 . .
C C115 0.34442(19) 1.11397(14) 0.76709(13) 0.0242(5) Uani d . . . 1.0 . .
F F115 0.23397(11) 1.10255(8) 0.74140(9) 0.0338(3) Uani d . . . 1.0 . .
C C116 0.39965(18) 1.05185(13) 0.75796(12) 0.0198(4) Uani d . . . 1.0 . .
F F116 0.33486(10) 0.98152(7) 0.72161(7) 0.0262(3) Uani d . . . 1.0 . .
C C121 0.0607(2) 0.10893(15) 0.43888(14) 0.0332(6) Uani d . . . 1.0 . .
H H12A 0.0359 0.1611 0.435 0.04 Uiso calc U . R 1.0 . .
H H12B 0.0743 0.0975 0.4954 0.04 Uiso calc U . R 1.0 . .
Cl Cl1 -0.04714(6) 0.02868(4) 0.39010(4) 0.03843(15) Uani d . . . 1.0 . .
Cl Cl2 0.18688(6) 0.11968(4) 0.39800(4) 0.04561(17) Uani d . . . 1.0 . .
C C122 0.7618(3) 0.36916(18) 0.71389(19) 0.0521(8) Uani d . . D 1.0 . .
H H12C 0.8123 0.3693 0.7639 0.062 Uiso calc U . R 1.0 A 1
H H12D 0.7006 0.3953 0.7247 0.062 Uiso calc U . R 1.0 A 1
Cl Cl3 0.7042(4) 0.26707(19) 0.67712(18) 0.0324(18) Uani d U P D 0.56(4) B 1
Cl Cl4 0.8384(5) 0.4254(5) 0.6439(5) 0.0646(14) Uani d U P D 0.56(4) B 1
Cl Cl3A 0.7134(10) 0.2703(5) 0.6763(4) 0.089(4) Uani d U P D 0.44(4) B 2
Cl Cl4A 0.8349(6) 0.4354(8) 0.6541(8) 0.0693(19) Uani d U P D 0.44(4) B 2
C C123 1.0505(5) 0.2539(4) 0.8574(4) 0.0429(15) Uani d U P D 0.618(4) C 1
H H12E 1.0472 0.1947 0.8492 0.052 Uiso calc U P R 0.618(4) C 1
H H12F 1.1103 0.2757 0.902 0.052 Uiso calc U P R 0.618(4) C 1
Cl Cl5 0.92141(14) 0.26590(8) 0.88144(8) 0.0474(5) Uani d U P D 0.618(4) C 1
Cl Cl6 1.0847(3) 0.30470(9) 0.77227(15) 0.0713(8) Uani d U P D 0.618(4) C 1
C C124 1.0776(9) 0.2692(7) 0.8311(5) 0.041(3) Uani d U P D 0.382(4) C 2
H H12G 1.1568 0.3002 0.8447 0.049 Uiso calc U P R 0.382(4) C 2
H H12H 1.0778 0.2109 0.8212 0.049 Uiso calc U P R 0.382(4) C 2
Cl Cl5A 1.0186(3) 0.30640(12) 0.74627(12) 0.0361(6) Uani d U P D 0.382(4) C 2
Cl Cl6A 1.0055(4) 0.27715(17) 0.91050(16) 0.0796(13) Uani d U P D 0.382(4) C 2

loop_
_atom_site_aniso_label
_atom_site_aniso_U_11
_atom_site_aniso_U_22
_atom_site_aniso_U_33
_atom_site_aniso_U_12
_atom_site_aniso_U_13
_atom_site_aniso_U_23
B1 0.0191(12) 0.0130(11) 0.0189(11) 0.0045(10) 0.0026(9) -0.0006(9)
C1 0.0117(10) 0.0211(11) 0.0239(11) 0.0036(8) -0.0002(8) 0.0014(9)
O1 0.0191(7) 0.0113(7) 0.0235(7) 0.0035(6) 0.0046(6) 0.0003(6)
B2 0.0185(12) 0.0140(11) 0.0184(11) 0.0026(10) 0.0023(9) -0.0010(9)
O2 0.0216(8) 0.0125(7) 0.0165(7) 0.0026(6) 0.0018(6) -0.0001(5)
C11 0.0157(10) 0.0198(11) 0.0205(10) 0.0024(9) -0.0009(8) -0.0001(8)
C12 0.0167(11) 0.0223(11) 0.0240(11) 0.0039(9) 0.0028(9) 0.0001(9)
C13 0.0218(11) 0.0201(11) 0.0298(12) 0.0058(9) 0.0029(9) 0.0015(9)
C14 0.0267(12) 0.0192(11) 0.0291(12) 0.0011(10) 0.0036(10) 0.0031(9)
C15 0.0210(11) 0.0266(12) 0.0256(11) 0.0031(10) 0.0065(9) -0.0001(9)
C16 0.0193(11) 0.0207(11) 0.0230(11) 0.0052(9) 0.0025(9) -0.0018(9)
C21 0.0148(10) 0.0191(11) 0.0251(11) 0.0010(9) 0.0031(8) 0.0017(9)
C22 0.0190(11) 0.0234(11) 0.0281(12) 0.0030(9) 0.0060(9) 0.0004(9)
C23 0.0277(13) 0.0292(13) 0.0306(12) 0.0033(10) 0.0058(10) -0.0063(10)
C24 0.0291(13) 0.0206(12) 0.0466(15) 0.0046(10) 0.0099(11) -0.0049(10)
C25 0.0252(12) 0.0217(12) 0.0456(15) 0.0060(10) 0.0090(11) 0.0058(10)
C26 0.0177(11) 0.0234(11) 0.0302(12) 0.0046(9) 0.0048(9) 0.0048(9)
C31 0.0165(10) 0.0220(11) 0.0231(11) 0.0076(9) -0.0002(8) 0.0025(9)
C32 0.0164(11) 0.0258(11) 0.0281(12) 0.0086(9) 0.0013(9) 0.0062(9)
C33 0.0225(12) 0.0352(13) 0.0297(12) 0.0126(10) 0.0065(10) 0.0135(10)
C34 0.0348(14) 0.0477(16) 0.0248(12) 0.0248(13) 0.0089(10) 0.0123(11)
C35 0.0319(13) 0.0350(13) 0.0241(12) 0.0176(11) 0.0000(10) -0.0004(10)
C36 0.0214(11) 0.0262(12) 0.0269(12) 0.0096(10) 0.0000(9) 0.0035(9)
C41 0.0120(10) 0.0128(10) 0.0205(10) 0.0040(8) -0.0008(8) -0.0008(8)
C42 0.0142(10) 0.0157(10) 0.0191(10) 0.0053(8) 0.0003(8) -0.0007(8)
C43 0.0219(11) 0.0156(10) 0.0217(11) 0.0072(9) 0.0000(9) -0.0028(8)
C44 0.0299(12) 0.0217(11) 0.0177(10) 0.0096(10) 0.0016(9) -0.0036(9)
C45 0.0331(13) 0.0237(11) 0.0192(11) 0.0082(10) 0.0072(9) 0.0019(9)
C46 0.0243(11) 0.0155(10) 0.0216(11) 0.0061(9) 0.0049(9) 0.0021(8)
C47 0.0150(10) 0.0152(10) 0.0186(10) 0.0058(8) 0.0000(8) -0.0011(8)
C48 0.0146(10) 0.0130(10) 0.0175(10) 0.0053(8) -0.0008(8) -0.0005(8)
C49 0.0139(10) 0.0162(10) 0.0163(10) 0.0034(8) -0.0012(8) -0.0010(8)
C50 0.0169(10) 0.0130(10) 0.0199(10) 0.0031(8) 0.0019(8) -0.0022(8)
C51 0.0201(11) 0.0198(10) 0.0189(10) 0.0053(9) 0.0033(8) -0.0041(8)
C52 0.0199(11) 0.0202(10) 0.0180(10) 0.0035(9) 0.0030(8) 0.0013(8)
C53 0.0156(10) 0.0165(10) 0.0200(10) 0.0048(8) 0.0000(8) 0.0012(8)
C54 0.0114(9) 0.0162(10) 0.0172(10) 0.0045(8) -0.0018(8) -0.0001(8)
C61 0.0196(11) 0.0160(10) 0.0158(10) 0.0030(9) 0.0030(8) 0.0012(8)
C62 0.0215(11) 0.0183(11) 0.0202(10) 0.0022(9) 0.0040(9) -0.0001(8)
F62 0.0273(7) 0.0191(6) 0.0306(7) 0.0098(5) 0.0038(5) -0.0004(5)
C63 0.0385(14) 0.0151(11) 0.0236(11) 0.0005(10) 0.0104(10) -0.0025(9)
F63 0.0579(10) 0.0141(6) 0.0394(8) 0.0024(6) 0.0144(7) -0.0059(6)
C64 0.0317(13) 0.0247(12) 0.0222(11) -0.0127(10) 0.0068(10) -0.0062(9)
F64 0.0457(9) 0.0375(8) 0.0387(8) -0.0205(7) 0.0033(7) -0.0143(7)
C65 0.0182(12) 0.0388(14) 0.0213(11) -0.0041(10) 0.0002(9) 0.0001(10)
F65 0.0204(7) 0.0610(10) 0.0387(8) -0.0025(7) -0.0077(6) -0.0035(7)
C66 0.0231(11) 0.0217(11) 0.0210(11) 0.0053(9) 0.0033(9) 0.0012(9)
F66 0.0235(7) 0.0309(7) 0.0363(7) 0.0125(6) -0.0030(6) 0.0013(6)
C71 0.0201(11) 0.0112(9) 0.0185(10) 0.0035(8) 0.0024(8) -0.0027(8)
C72 0.0158(10) 0.0150(10) 0.0209(10) 0.0033(8) 0.0006(8) -0.0013(8)
F72 0.0176(6) 0.0275(7) 0.0263(6) 0.0075(5) 0.0039(5) 0.0040(5)
C73 0.0219(11) 0.0172(10) 0.0196(10) 0.0033(9) 0.0068(9) -0.0008(8)
F73 0.0265(7) 0.0328(7) 0.0261(7) 0.0066(6) 0.0125(5) 0.0060(5)
C74 0.0301(12) 0.0149(10) 0.0162(10) 0.0051(9) 0.0039(9) 0.0016(8)
F74 0.0375(8) 0.0332(7) 0.0195(6) 0.0105(6) 0.0049(6) 0.0095(5)
C75 0.0215(11) 0.0135(10) 0.0222(11) 0.0054(9) -0.0026(9) -0.0026(8)
F75 0.0230(7) 0.0249(6) 0.0271(7) 0.0084(5) -0.0042(5) 0.0041(5)
C76 0.0162(10) 0.0123(9) 0.0218(10) 0.0018(8) 0.0041(8) -0.0027(8)
F76 0.0165(6) 0.0245(6) 0.0259(6) 0.0050(5) 0.0031(5) 0.0042(5)
C81 0.0178(10) 0.0134(10) 0.0203(10) 0.0071(8) 0.0021(8) 0.0016(8)
C82 0.0189(11) 0.0174(10) 0.0181(10) 0.0055(9) 0.0026(8) 0.0004(8)
F82 0.0223(6) 0.0200(6) 0.0198(6) 0.0016(5) 0.0039(5) -0.0053(5)
C83 0.0148(10) 0.0162(10) 0.0246(11) 0.0010(8) 0.0004(8) 0.0018(8)
F83 0.0179(6) 0.0213(6) 0.0318(7) -0.0018(5) 0.0005(5) -0.0035(5)
C84 0.0146(10) 0.0239(11) 0.0248(11) 0.0043(9) 0.0057(9) 0.0062(9)
F84 0.0182(7) 0.0368(8) 0.0314(7) 0.0005(6) 0.0090(5) 0.0050(6)
C85 0.0208(11) 0.0250(11) 0.0165(10) 0.0085(9) 0.0043(8) 0.0002(8)
F85 0.0277(7) 0.0391(8) 0.0196(6) 0.0061(6) 0.0089(5) -0.0031(5)
C86 0.0178(10) 0.0147(10) 0.0208(10) 0.0039(8) 0.0000(8) -0.0004(8)
F86 0.0247(7) 0.0210(6) 0.0205(6) -0.0004(5) 0.0043(5) -0.0054(5)
C91 0.0173(10) 0.0139(10) 0.0194(10) 0.0014(8) 0.0026(8) -0.0007(8)
C92 0.0182(11) 0.0171(10) 0.0186(10) 0.0014(9) 0.0047(8) 0.0001(8)
F92 0.0308(7) 0.0249(6) 0.0200(6) 0.0133(6) 0.0048(5) -0.0028(5)
C93 0.0189(11) 0.0170(10) 0.0278(11) 0.0063(9) 0.0019(9) 0.0000(9)
F93 0.0309(7) 0.0250(7) 0.0332(7) 0.0164(6) 0.0031(6) 0.0016(5)
C94 0.0238(12) 0.0249(11) 0.0211(11) 0.0053(10) -0.0020(9) 0.0049(9)
F94 0.0408(8) 0.0417(8) 0.0248(7) 0.0204(7) -0.0008(6) 0.0086(6)
C95 0.0238(12) 0.0254(11) 0.0170(10) 0.0049(10) 0.0031(9) -0.0003(9)
F95 0.0377(8) 0.0427(8) 0.0161(6) 0.0165(7) 0.0037(5) -0.0008(5)
C96 0.0173(10) 0.0158(10) 0.0230(11) 0.0044(9) 0.0033(8) -0.0009(8)
F96 0.0288(7) 0.0252(6) 0.0196(6) 0.0135(6) 0.0045(5) -0.0026(5)
C101 0.0194(11) 0.0112(9) 0.0210(10) 0.0040(8) 0.0033(8) -0.0020(8)
C102 0.0246(11) 0.0133(10) 0.0238(11) 0.0057(9) 0.0034(9) 0.0006(8)
F102 0.0212(6) 0.0243(6) 0.0270(7) 0.0039(5) -0.0008(5) -0.0013(5)
C103 0.0190(11) 0.0138(10) 0.0378(13) 0.0022(9) 0.0075(9) 0.0012(9)
F103 0.0184(7) 0.0274(7) 0.0481(8) 0.0005(6) 0.0066(6) 0.0001(6)
C104 0.0294(13) 0.0178(11) 0.0334(13) 0.0036(10) 0.0163(10) 0.0082(9)
F104 0.0339(8) 0.0369(8) 0.0473(9) 0.0053(7) 0.0239(7) 0.0161(7)
C105 0.0307(13) 0.0225(11) 0.0243(11) 0.0102(10) 0.0088(10) 0.0089(9)
F105 0.0385(8) 0.0468(9) 0.0279(7) 0.0118(7) 0.0118(6) 0.0187(6)
C106 0.0203(11) 0.0165(10) 0.0261(11) 0.0047(9) 0.0050(9) 0.0032(8)
F106 0.0215(7) 0.0269(7) 0.0244(6) 0.0047(5) 0.0016(5) 0.0068(5)
C111 0.0217(11) 0.0158(10) 0.0162(10) 0.0046(9) 0.0051(8) 0.0012(8)
C112 0.0221(11) 0.0184(11) 0.0231(11) 0.0048(9) 0.0029(9) 0.0007(9)
F112 0.0226(7) 0.0189(6) 0.0356(7) 0.0039(5) -0.0018(5) -0.0071(5)
C113 0.0339(13) 0.0135(10) 0.0289(12) 0.0070(10) 0.0048(10) -0.0031(9)
F113 0.0468(9) 0.0169(7) 0.0508(9) 0.0096(6) 0.0006(7) -0.0109(6)
C114 0.0362(14) 0.0183(11) 0.0299(12) 0.0165(10) 0.0102(10) 0.0041(9)
F114 0.0449(9) 0.0266(7) 0.0472(9) 0.0243(7) 0.0125(7) 0.0035(6)
C115 0.0235(12) 0.0264(12) 0.0266(11) 0.0117(10) 0.0060(9) 0.0079(9)
F115 0.0223(7) 0.0349(8) 0.0478(8) 0.0141(6) 0.0037(6) 0.0073(6)
C116 0.0214(11) 0.0163(10) 0.0213(10) 0.0034(9) 0.0030(9) 0.0022(8)
F116 0.0217(7) 0.0202(6) 0.0336(7) 0.0024(5) -0.0022(5) -0.0020(5)
C121 0.0403(15) 0.0308(13) 0.0281(12) 0.0073(11) 0.0055(11) -0.0012(10)
Cl1 0.0498(4) 0.0262(3) 0.0356(3) 0.0047(3) -0.0001(3) -0.0008(2)
Cl2 0.0477(4) 0.0370(4) 0.0576(4) 0.0126(3) 0.0221(3) 0.0036(3)
C122 0.060(2) 0.0438(17) 0.0521(18) 0.0138(15) 0.0060(15) -0.0114(14)
Cl3 0.044(2) 0.0183(19) 0.034(2) 0.0073(10) 0.0039(11) 0.0016(10)
Cl4 0.067(2) 0.044(2) 0.093(2) 0.0151(14) 0.043(3) 0.0176(16)
Cl3A 0.101(6) 0.065(5) 0.089(5) 0.012(3) -0.012(3) -0.007(3)
Cl4A 0.059(3) 0.035(2) 0.111(4) 0.0161(16) -0.009(3) 0.009(3)
C123 0.041(3) 0.041(3) 0.043(3) 0.004(3) 0.003(3) -0.002(3)
Cl5 0.0453(10) 0.0498(7) 0.0481(8) 0.0070(6) 0.0159(7) 0.0187(5)
Cl6 0.0962(18) 0.0298(7) 0.0890(15) -0.0103(9) 0.0626(14) -0.0088(8)
C124 0.046(5) 0.033(4) 0.039(5) 0.004(4) 0.001(4) -0.001(4)
Cl5A 0.0441(14) 0.0339(10) 0.0325(10) 0.0101(9) 0.0114(9) 0.0058(7)
Cl6A 0.118(4) 0.0726(17) 0.0481(15) 0.0086(17) 0.0336(18) 0.0194(12)

loop_
_atom_type_symbol
_atom_type_description
_atom_type_scat_dispersion_real
_atom_type_scat_dispersion_imag
_atom_type_scat_source
C C 0.0181 0.0091 'International Tables Vol C Tables 4.2.6.8 and 6.1.1.4'
H H 0.0000 0.0000 'International Tables Vol C Tables 4.2.6.8 and 6.1.1.4'
B B 0.0090 0.0039 'International Tables Vol C Tables 4.2.6.8 and 6.1.1.4'
O O 0.0492 0.0322 'International Tables Vol C Tables 4.2.6.8 and 6.1.1.4'
F F 0.0727 0.0534 'International Tables Vol C Tables 4.2.6.8 and 6.1.1.4'
Cl Cl 0.3639 0.7018 'International Tables Vol C Tables 4.2.6.8 and 6.1.1.4'

loop_
_geom_angle_atom_site_label_1
_geom_angle_atom_site_label_2
_geom_angle_atom_site_label_3
_geom_angle
O1 B1 C81 110.23(16)
O1 B1 C61 109.08(16)
C81 B1 C61 114.83(17)
O1 B1 C71 103.55(16)
C81 B1 C71 114.38(17)
C61 B1 C71 104.00(16)
C31 C1 C21 119.96(19)
C31 C1 C11 120.96(19)
C21 C1 C11 119.07(19)
C41 O1 B1 134.53(17)
O2 B2 C91 109.17(16)
O2 B2 C111 109.57(17)
C91 B2 C111 115.95(17)
O2 B2 C101 102.73(15)
C91 B2 C101 112.55(17)
C111 B2 C101 106.01(16)
C48 O2 B2 135.97(16)
C16 C11 C12 118.8(2)
C16 C11 C1 119.81(19)
C12 C11 C1 121.4(2)
C13 C12 C11 120.0(2)
C13 C12 H12 120.0
C11 C12 H12 120.0
C12 C13 C14 120.2(2)
C12 C13 H13 119.9
C14 C13 H13 119.9
C13 C14 C15 120.6(2)
C13 C14 H14 119.7
C15 C14 H14 119.7
C16 C15 C14 119.8(2)
C16 C15 H15 120.1
C14 C15 H15 120.1
C15 C16 C11 120.6(2)
C15 C16 H16 119.7
C11 C16 H16 119.7
C26 C21 C22 118.5(2)
C26 C21 C1 121.0(2)
C22 C21 C1 120.46(19)
C23 C22 C21 120.4(2)
C23 C22 H22 119.8
C21 C22 H22 119.8
C22 C23 C24 119.8(2)
C22 C23 H23 120.1
C24 C23 H23 120.1
C25 C24 C23 120.6(2)
C25 C24 H24 119.7
C23 C24 H24 119.7
C26 C25 C24 120.0(2)
C26 C25 H25 120.0
C24 C25 H25 120.0
C25 C26 C21 120.7(2)
C25 C26 H26 119.7
C21 C26 H26 119.7
C36 C31 C32 118.1(2)
C36 C31 C1 121.4(2)
C32 C31 C1 120.5(2)
C33 C32 C31 120.9(2)
C33 C32 H32 119.6
C31 C32 H32 119.6
C32 C33 C34 119.8(2)
C32 C33 H33 120.1
C34 C33 H33 120.1
C33 C34 C35 121.0(2)
C33 C34 H34 119.5
C35 C34 H34 119.5
C36 C35 C34 119.9(2)
C36 C35 H35 120.1
C34 C35 H35 120.1
C35 C36 C31 120.4(2)
C35 C36 H36 119.8
C31 C36 H36 119.8
O1 C41 C42 124.51(18)
O1 C41 C54 116.29(18)
C42 C41 C54 119.10(18)
C43 C42 C47 118.86(19)
C43 C42 C41 122.17(19)
C47 C42 C41 118.94(18)
C44 C43 C42 120.8(2)
C44 C43 H43 119.6
C42 C43 H43 119.6
C43 C44 C45 120.24(19)
C43 C44 H44 119.9
C45 C44 H44 119.9
C46 C45 C44 120.1(2)
C46 C45 H45 120.0
C44 C45 H45 120.0
C45 C46 C47 120.9(2)
C45 C46 H46 119.6
C47 C46 H46 119.6
C46 C47 C42 118.93(18)
C46 C47 C48 120.28(18)
C42 C47 C48 120.78(19)
O2 C48 C49 124.60(18)
O2 C48 C47 115.90(18)
C49 C48 C47 119.36(18)
C50 C49 C54 118.17(19)
C50 C49 C48 122.66(18)
C54 C49 C48 119.15(18)
C51 C50 C49 121.01(19)
C51 C50 H50 119.5
C49 C50 H50 119.5
C50 C51 C52 120.42(19)
C50 C51 H51 119.8
C52 C51 H51 119.8
C53 C52 C51 120.2(2)
C53 C52 H52 119.9
C51 C52 H52 119.9
C52 C53 C54 120.62(19)
C52 C53 H53 119.7
C54 C53 H53 119.7
C53 C54 C49 119.42(18)
C53 C54 C41 119.98(18)
C49 C54 C41 120.60(19)
C66 C61 C62 114.08(19)
C66 C61 B1 126.37(18)
C62 C61 B1 119.32(18)
F62 C62 C63 116.54(19)
F62 C62 C61 119.04(18)
C63 C62 C61 124.4(2)
F63 C63 C64 120.0(2)
F63 C63 C62 120.9(2)
C64 C63 C62 119.1(2)
F64 C64 C63 120.5(2)
F64 C64 C65 120.2(2)
C63 C64 C65 119.3(2)
F65 C65 C64 119.8(2)
F65 C65 C66 120.7(2)
C64 C65 C66 119.5(2)
F66 C66 C61 121.54(19)
F66 C66 C65 114.81(19)
C61 C66 C65 123.7(2)
C76 C71 C72 113.67(18)
C76 C71 B1 127.61(19)
C72 C71 B1 118.55(18)
F72 C72 C73 116.09(18)
F72 C72 C71 119.78(18)
C73 C72 C71 124.11(19)
F73 C73 C72 120.76(19)
F73 C73 C74 119.57(18)
C72 C73 C74 119.7(2)
F74 C74 C75 120.93(19)
F74 C74 C73 120.1(2)
C75 C74 C73 118.97(19)
F75 C75 C74 120.07(18)
F75 C75 C76 120.38(19)
C74 C75 C76 119.54(19)
F76 C76 C75 115.18(18)
F76 C76 C71 120.83(18)
C75 C76 C71 124.0(2)
C86 C81 C82 113.49(19)
C86 C81 B1 126.21(18)
C82 C81 B1 120.00(18)
F82 C82 C83 116.42(18)
F82 C82 C81 118.99(18)
C83 C82 C81 124.58(19)
F83 C83 C82 121.41(19)
F83 C83 C84 119.32(19)
C82 C83 C84 119.26(19)
F84 C84 C85 120.64(19)
F84 C84 C83 120.48(19)
C85 C84 C83 118.9(2)
F85 C85 C84 119.59(19)
F85 C85 C86 120.50(19)
C84 C85 C86 119.91(19)
F86 C86 C85 114.74(18)
F86 C86 C81 121.41(19)
C85 C86 C81 123.82(19)
C96 C91 C92 113.54(18)
C96 C91 B2 126.86(18)
C92 C91 B2 119.55(18)
F92 C92 C93 116.29(18)
F92 C92 C91 119.37(18)
C93 C92 C91 124.34(19)
F93 C93 C94 119.62(19)
F93 C93 C92 121.32(19)
C94 C93 C92 119.06(19)
F94 C94 C95 120.5(2)
F94 C94 C93 120.20(19)
C95 C94 C93 119.25(19)
F95 C95 C94 119.85(19)
F95 C95 C96 120.51(18)
C94 C95 C96 119.64(19)
F96 C96 C95 115.28(18)
F96 C96 C91 120.53(18)
C95 C96 C91 124.16(19)
C102 C101 C106 113.3(2)
C102 C101 B2 126.90(19)
C106 C101 B2 119.78(18)
F102 C102 C103 115.00(19)
F102 C102 C101 120.70(19)
C103 C102 C101 124.3(2)
F103 C103 C104 120.1(2)
F103 C103 C102 120.6(2)
C104 C103 C102 119.3(2)
F104 C104 C105 120.4(2)
F104 C104 C103 120.5(2)
C105 C104 C103 119.1(2)
F105 C105 C104 119.9(2)
F105 C105 C106 120.4(2)
C104 C105 C106 119.7(2)
F106 C106 C105 116.01(19)
F106 C106 C101 119.74(19)
C105 C106 C101 124.2(2)
C116 C111 C112 113.75(18)
C116 C111 B2 127.32(18)
C112 C111 B2 118.71(19)
F112 C112 C113 116.65(19)
F112 C112 C111 119.20(18)
C113 C112 C111 124.1(2)
F113 C113 C114 120.30(19)
F113 C113 C112 120.3(2)
C114 C113 C112 119.4(2)
F114 C114 C113 120.5(2)
F114 C114 C115 120.0(2)
C113 C114 C115 119.41(19)
F115 C115 C114 119.94(19)
F115 C115 C116 120.6(2)
C114 C115 C116 119.4(2)
F116 C116 C115 115.29(19)
F116 C116 C111 120.85(18)
C115 C116 C111 123.9(2)
Cl2 C121 Cl1 111.73(13)
Cl2 C121 H12A 109.3
Cl1 C121 H12A 109.3
Cl2 C121 H12B 109.3
Cl1 C121 H12B 109.3
H12A C121 H12B 107.9
Cl4A C122 Cl3A 115.2(5)
Cl3 C122 Cl4 109.8(4)
Cl3 C122 H12C 109.7
Cl4 C122 H12C 109.7
Cl3 C122 H12D 109.7
Cl4 C122 H12D 109.7
H12C C122 H12D 108.2
Cl5 C123 Cl6 111.8(4)
Cl5 C123 H12E 109.3
Cl6 C123 H12E 109.3
Cl5 C123 H12F 109.3
Cl6 C123 H12F 109.3
H12E C123 H12F 107.9
Cl5A C124 Cl6A 112.4(6)
Cl5A C124 H12G 109.1
Cl6A C124 H12G 109.1
Cl5A C124 H12H 109.1
Cl6A C124 H12H 109.1
H12G C124 H12H 107.8

loop_
_geom_bond_atom_site_label_1
_geom_bond_atom_site_label_2
_geom_bond_distance
B1 O1 1.524(3)
B1 C81 1.637(3)
B1 C61 1.653(3)
B1 C71 1.654(3)
C1 C31 1.437(3)
C1 C21 1.452(3)
C1 C11 1.453(3)
O1 C41 1.301(2)
B2 O2 1.524(3)
B2 C91 1.644(3)
B2 C111 1.644(3)
B2 C101 1.646(3)
O2 C48 1.303(2)
C11 C16 1.407(3)
C11 C12 1.413(3)
C12 C13 1.381(3)
C12 H12 0.95
C13 C14 1.388(3)
C13 H13 0.95
C14 C15 1.389(3)
C14 H14 0.95
C15 C16 1.380(3)
C15 H15 0.95
C16 H16 0.95
C21 C26 1.406(3)
C21 C22 1.408(3)
C22 C23 1.382(3)
C22 H22 0.95
C23 C24 1.388(4)
C23 H23 0.95
C24 C25 1.386(4)
C24 H24 0.95
C25 C26 1.375(3)
C25 H25 0.95
C26 H26 0.95
C31 C36 1.416(3)
C31 C32 1.417(3)
C32 C33 1.373(3)
C32 H32 0.95
C33 C34 1.387(4)
C33 H33 0.95
C34 C35 1.387(4)
C34 H34 0.95
C35 C36 1.382(3)
C35 H35 0.95
C36 H36 0.95
C41 C42 1.432(3)
C41 C54 1.445(3)
C42 C43 1.411(3)
C42 C47 1.421(3)
C43 C44 1.371(3)
C43 H43 0.95
C44 C45 1.403(3)
C44 H44 0.95
C45 C46 1.377(3)
C45 H45 0.95
C46 C47 1.405(3)
C46 H46 0.95
C47 C48 1.441(3)
C48 C49 1.425(3)
C49 C50 1.415(3)
C49 C54 1.423(3)
C50 C51 1.370(3)
C50 H50 0.95
C51 C52 1.399(3)
C51 H51 0.95
C52 C53 1.375(3)
C52 H52 0.95
C53 C54 1.407(3)
C53 H53 0.95
C61 C66 1.381(3)
C61 C62 1.390(3)
C62 F62 1.357(3)
C62 C63 1.377(3)
C63 F63 1.344(3)
C63 C64 1.376(4)
C64 F64 1.341(3)
C64 C65 1.379(4)
C65 F65 1.342(3)
C65 C66 1.387(3)
C66 F66 1.353(3)
C71 C76 1.386(3)
C71 C72 1.394(3)
C72 F72 1.352(2)
C72 C73 1.374(3)
C73 F73 1.347(2)
C73 C74 1.376(3)
C74 F74 1.340(2)
C74 C75 1.376(3)
C75 F75 1.350(2)
C75 C76 1.384(3)
C76 F76 1.355(2)
C81 C86 1.389(3)
C81 C82 1.392(3)
C82 F82 1.356(2)
C82 C83 1.376(3)
C83 F83 1.346(2)
C83 C84 1.382(3)
C84 F84 1.338(3)
C84 C85 1.373(3)
C85 F85 1.345(2)
C85 C86 1.384(3)
C86 F86 1.347(2)
C91 C96 1.388(3)
C91 C92 1.392(3)
C92 F92 1.351(2)
C92 C93 1.382(3)
C93 F93 1.345(2)
C93 C94 1.381(3)
C94 F94 1.346(2)
C94 C95 1.371(3)
C95 F95 1.348(2)
C95 C96 1.381(3)
C96 F96 1.353(2)
C101 C102 1.391(3)
C101 C106 1.392(3)
C102 F102 1.360(2)
C102 C103 1.381(3)
C103 F103 1.346(3)
C103 C104 1.379(3)
C104 F104 1.340(3)
C104 C105 1.372(3)
C105 F105 1.347(3)
C105 C106 1.377(3)
C106 F106 1.356(2)
C111 C116 1.390(3)
C111 C112 1.395(3)
C112 F112 1.350(3)
C112 C113 1.380(3)
C113 F113 1.347(3)
C113 C114 1.372(3)
C114 F114 1.349(2)
C114 C115 1.378(3)
C115 F115 1.344(3)
C115 C116 1.385(3)
C116 F116 1.354(2)
C121 Cl2 1.762(3)
C121 Cl1 1.770(3)
C121 H12A 0.99
C121 H12B 0.99
C122 Cl4A 1.705(9)
C122 Cl3A 1.711(8)
C122 Cl3 1.767(5)
C122 Cl4 1.771(6)
C122 H12C 0.99
C122 H12D 0.99
C123 Cl5 1.749(6)
C123 Cl6 1.750(6)
C123 H12E 0.99
C123 H12F 0.99
C124 Cl5A 1.728(8)
C124 Cl6A 1.738(9)
C124 H12G 0.99
C124 H12H 0.99

loop_
_geom_torsion_atom_site_label_1
_geom_torsion_atom_site_label_2
_geom_torsion_atom_site_label_3
_geom_torsion_atom_site_label_4
_geom_torsion
C81 B1 O1 C41 3.6(3)
C61 B1 O1 C41 -123.4(2)
C71 B1 O1 C41 126.3(2)
C91 B2 O2 C48 15.5(3)
C111 B2 O2 C48 -112.5(2)
C101 B2 O2 C48 135.1(2)
C31 C1 C11 C16 -145.2(2)
C21 C1 C11 C16 33.4(3)
C31 C1 C11 C12 33.6(3)
C21 C1 C11 C12 -147.9(2)
C16 C11 C12 C13 0.3(3)
C1 C11 C12 C13 -178.4(2)
C11 C12 C13 C14 1.2(3)
C12 C13 C14 C15 -1.4(3)
C13 C14 C15 C16 0.1(3)
C14 C15 C16 C11 1.5(3)
C12 C11 C16 C15 -1.7(3)
C1 C11 C16 C15 177.14(19)
C31 C1 C21 C26 34.7(3)
C11 C1 C21 C26 -143.9(2)
C31 C1 C21 C22 -143.8(2)
C11 C1 C21 C22 37.6(3)
C26 C21 C22 C23 -2.6(3)
C1 C21 C22 C23 176.0(2)
C21 C22 C23 C24 1.9(4)
C22 C23 C24 C25 -0.3(4)
C23 C24 C25 C26 -0.6(4)
C24 C25 C26 C21 -0.1(4)
C22 C21 C26 C25 1.7(3)
C1 C21 C26 C25 -176.9(2)
C21 C1 C31 C36 -154.3(2)
C11 C1 C31 C36 24.2(3)
C21 C1 C31 C32 24.3(3)
C11 C1 C31 C32 -157.21(19)
C36 C31 C32 C33 1.2(3)
C1 C31 C32 C33 -177.43(19)
C31 C32 C33 C34 -0.9(3)
C32 C33 C34 C35 0.1(3)
C33 C34 C35 C36 0.5(3)
C34 C35 C36 C31 -0.2(3)
C32 C31 C36 C35 -0.6(3)
C1 C31 C36 C35 178.0(2)
B1 O1 C41 C42 47.9(3)
B1 O1 C41 C54 -135.8(2)
O1 C41 C42 C43 11.6(3)
C54 C41 C42 C43 -164.55(19)
O1 C41 C42 C47 -170.37(18)
C54 C41 C42 C47 13.4(3)
C47 C42 C43 C44 2.4(3)
C41 C42 C43 C44 -179.59(19)
C42 C43 C44 C45 1.4(3)
C43 C44 C45 C46 -2.8(3)
C44 C45 C46 C47 0.3(3)
C45 C46 C47 C42 3.5(3)
C45 C46 C47 C48 -174.9(2)
C43 C42 C47 C46 -4.8(3)
C41 C42 C47 C46 177.13(18)
C43 C42 C47 C48 173.54(18)
C41 C42 C47 C48 -4.5(3)
B2 O2 C48 C49 39.2(3)
B2 O2 C48 C47 -145.2(2)
C46 C47 C48 O2 -6.2(3)
C42 C47 C48 O2 175.46(17)
C46 C47 C48 C49 169.64(18)
C42 C47 C48 C49 -8.7(3)
O2 C48 C49 C50 9.9(3)
C47 C48 C49 C50 -165.55(18)
O2 C48 C49 C54 -171.83(18)
C47 C48 C49 C54 12.7(3)
C54 C49 C50 C51 2.6(3)
C48 C49 C50 C51 -179.14(19)
C49 C50 C51 C52 0.9(3)
C50 C51 C52 C53 -2.3(3)
C51 C52 C53 C54 0.0(3)
C52 C53 C54 C49 3.5(3)
C52 C53 C54 C41 -175.86(18)
C50 C49 C54 C53 -4.8(3)
C48 C49 C54 C53 176.92(18)
C50 C49 C54 C41 174.61(18)
C48 C49 C54 C41 -3.7(3)
O1 C41 C54 C53 -6.6(3)
C42 C41 C54 C53 169.90(18)
O1 C41 C54 C49 174.05(17)
C42 C41 C54 C49 -9.5(3)
O1 B1 C61 C66 5.4(3)
C81 B1 C61 C66 -118.9(2)
C71 B1 C61 C66 115.4(2)
O1 B1 C61 C62 -168.73(18)
C81 B1 C61 C62 67.0(2)
C71 B1 C61 C62 -58.7(2)
C66 C61 C62 F62 -179.80(18)
B1 C61 C62 F62 -5.0(3)
C66 C61 C62 C63 0.9(3)
B1 C61 C62 C63 175.7(2)
F62 C62 C63 F63 0.4(3)
C61 C62 C63 F63 179.7(2)
F62 C62 C63 C64 -179.98(19)
C61 C62 C63 C64 -0.7(3)
F63 C63 C64 F64 0.2(3)
C62 C63 C64 F64 -179.5(2)
F63 C63 C64 C65 -179.9(2)
C62 C63 C64 C65 0.4(3)
F64 C64 C65 F65 0.0(3)
C63 C64 C65 F65 -179.9(2)
F64 C64 C65 C66 179.4(2)
C63 C64 C65 C66 -0.5(3)
C62 C61 C66 F66 179.22(19)
B1 C61 C66 F66 4.8(3)
C62 C61 C66 C65 -1.0(3)
B1 C61 C66 C65 -175.4(2)
F65 C65 C66 F66 0.0(3)
C64 C65 C66 F66 -179.4(2)
F65 C65 C66 C61 -179.8(2)
C64 C65 C66 C61 0.8(4)
O1 B1 C71 C76 -130.8(2)
C81 B1 C71 C76 -10.8(3)
C61 B1 C71 C76 115.2(2)
O1 B1 C71 C72 54.2(2)
C81 B1 C71 C72 174.23(17)
C61 B1 C71 C72 -59.7(2)
C76 C71 C72 F72 -179.74(17)
B1 C71 C72 F72 -4.1(3)
C76 C71 C72 C73 -1.3(3)
B1 C71 C72 C73 174.30(18)
F72 C72 C73 F73 0.0(3)
C71 C72 C73 F73 -178.49(18)
F72 C72 C73 C74 -179.57(17)
C71 C72 C73 C74 1.9(3)
F73 C73 C74 F74 -0.5(3)
C72 C73 C74 F74 179.06(18)
F73 C73 C74 C75 -179.82(18)
C72 C73 C74 C75 -0.3(3)
F74 C74 C75 F75 -0.7(3)
C73 C74 C75 F75 178.62(18)
F74 C74 C75 C76 178.83(18)
C73 C74 C75 C76 -1.9(3)
F75 C75 C76 F76 3.1(3)
C74 C75 C76 F76 -176.39(17)
F75 C75 C76 C71 -177.93(18)
C74 C75 C76 C71 2.6(3)
C72 C71 C76 F76 177.94(17)
B1 C71 C76 F76 2.8(3)
C72 C71 C76 C75 -1.0(3)
B1 C71 C76 C75 -176.09(19)
O1 B1 C81 C86 -120.9(2)
C61 B1 C81 C86 2.7(3)
C71 B1 C81 C86 122.9(2)
O1 B1 C81 C82 52.4(2)
C61 B1 C81 C82 176.11(17)
C71 B1 C81 C82 -63.7(2)
C86 C81 C82 F82 -178.82(17)
B1 C81 C82 F82 7.0(3)
C86 C81 C82 C83 2.4(3)
B1 C81 C82 C83 -171.80(19)
F82 C82 C83 F83 0.9(3)
C81 C82 C83 F83 179.78(18)
F82 C82 C83 C84 -179.80(17)
C81 C82 C83 C84 -1.0(3)
F83 C83 C84 F84 -1.8(3)
C82 C83 C84 F84 178.96(18)
F83 C83 C84 C85 177.86(18)
C82 C83 C84 C85 -1.4(3)
F84 C84 C85 F85 1.9(3)
C83 C84 C85 F85 -177.68(18)
F84 C84 C85 C86 -178.22(18)
C83 C84 C85 C86 2.2(3)
F85 C85 C86 F86 -2.8(3)
C84 C85 C86 F86 177.38(18)
F85 C85 C86 C81 179.22(18)
C84 C85 C86 C81 -0.6(3)
C82 C81 C86 F86 -179.44(17)
B1 C81 C86 F86 -5.7(3)
C82 C81 C86 C85 -1.6(3)
B1 C81 C86 C85 172.17(19)
O2 B2 C91 C96 -124.9(2)
C111 B2 C91 C96 -0.6(3)
C101 B2 C91 C96 121.7(2)
O2 B2 C91 C92 52.2(3)
C111 B2 C91 C92 176.56(19)
C101 B2 C91 C92 -61.1(2)
C96 C91 C92 F92 -179.34(18)
B2 C91 C92 F92 3.1(3)
C96 C91 C92 C93 0.8(3)
B2 C91 C92 C93 -176.7(2)
F92 C92 C93 F93 -0.2(3)
C91 C92 C93 F93 179.6(2)
F92 C92 C93 C94 178.78(19)
C91 C92 C93 C94 -1.4(3)
F93 C93 C94 F94 0.1(3)
C92 C93 C94 F94 -178.9(2)
F93 C93 C94 C95 179.6(2)
C92 C93 C94 C95 0.7(3)
F94 C94 C95 F95 -0.2(3)
C93 C94 C95 F95 -179.7(2)
F94 C94 C95 C96 -179.9(2)
C93 C94 C95 C96 0.5(3)
F95 C95 C96 F96 -2.9(3)
C94 C95 C96 F96 176.8(2)
F95 C95 C96 C91 179.1(2)
C94 C95 C96 C91 -1.1(3)
C92 C91 C96 F96 -177.42(18)
B2 C91 C96 F96 -0.1(3)
C92 C91 C96 C95 0.4(3)
B2 C91 C96 C95 177.7(2)
O2 B2 C101 C102 -133.48(19)
C91 B2 C101 C102 -16.2(3)
C111 B2 C101 C102 111.5(2)
O2 B2 C101 C106 47.1(2)
C91 B2 C101 C106 164.40(17)
C111 B2 C101 C106 -67.9(2)
C106 C101 C102 F102 176.77(17)
B2 C101 C102 F102 -2.7(3)
C106 C101 C102 C103 -2.9(3)
B2 C101 C102 C103 177.65(19)
F102 C102 C103 F103 2.1(3)
C101 C102 C103 F103 -178.18(18)
F102 C102 C103 C104 -178.44(18)
C101 C102 C103 C104 1.3(3)
F103 C103 C104 F104 -0.6(3)
C102 C103 C104 F104 179.97(19)
F103 C103 C104 C105 179.85(19)
C102 C103 C104 C105 0.4(3)
F104 C104 C105 F105 -0.5(3)
C103 C104 C105 F105 179.05(19)
F104 C104 C105 C106 -179.71(19)
C103 C104 C105 C106 -0.1(3)
F105 C105 C106 F106 -1.8(3)
C104 C105 C106 F106 177.37(19)
F105 C105 C106 C101 178.99(19)
C104 C105 C106 C101 -1.8(3)
C102 C101 C106 F106 -175.97(17)
B2 C101 C106 F106 3.5(3)
C102 C101 C106 C105 3.2(3)
B2 C101 C106 C105 -177.32(19)
O2 B2 C111 C116 5.1(3)
C91 B2 C111 C116 -119.0(2)
C101 B2 C111 C116 115.3(2)
O2 B2 C111 C112 -169.09(18)
C91 B2 C111 C112 66.8(3)
C101 B2 C111 C112 -58.9(2)
C116 C111 C112 F112 179.93(18)
B2 C111 C112 F112 -5.1(3)
C116 C111 C112 C113 0.5(3)
B2 C111 C112 C113 175.4(2)
F112 C112 C113 F113 0.7(3)
C111 C112 C113 F113 -179.9(2)
F112 C112 C113 C114 -179.1(2)
C111 C112 C113 C114 0.3(4)
F113 C113 C114 F114 -0.7(3)
C112 C113 C114 F114 179.0(2)
F113 C113 C114 C115 179.6(2)
C112 C113 C114 C115 -0.6(4)
F114 C114 C115 F115 -0.4(3)
C113 C114 C115 F115 179.2(2)
F114 C114 C115 C116 -179.6(2)
C113 C114 C115 C116 0.1(3)
F115 C115 C116 F116 0.5(3)
C114 C115 C116 F116 179.63(19)
F115 C115 C116 C111 -178.3(2)
C114 C115 C116 C111 0.8(3)
C112 C111 C116 F116 -179.82(18)
B2 C111 C116 F116 5.8(3)
C112 C111 C116 C115 -1.1(3)
B2 C111 C116 C115 -175.5(2)
